data_8106012
loop_
_publ_author_name
'Qin, Yu-Mei'
'Zou, Xue'
'Long, Dan'
'Ji, Chun'
'Zhao, Chun-Shen'

_publ_section_title
;
 The crystal structure of methyl 2-(benzylamino)-5-(benzyloxy)benzoate,
 C22H21NO3
;
_journal_issue 6
_journal_name_full 'Zeitschrift f\"ur Kristallographie - New Crystal Structures'
_journal_page_first 1295
_journal_page_last 1296
_journal_paper_doi 10.1515/ncrs-2019-0420
_journal_volume 234
_journal_year 2019
_chemical_formula_sum 'C22 H21 N O3'
_chemical_formula_weight 347.40
_space_group_IT_number 2
_space_group_name_Hall '-P 1'
_space_group_name_H-M_alt 'P -1'
_symmetry_cell_setting triclinic
_symmetry_space_group_name_H-M 'P -1'
_atom_sites_solution_hydrogens geom
_atom_sites_solution_primary direct
_atom_sites_solution_secondary difmap
_cell_angle_alpha 93.725(12)
_cell_angle_beta 92.508(15)
_cell_angle_gamma 102.282(14)
_cell_formula_units_Z 2
_cell_length_a 5.757(3)
_cell_length_b 12.106(5)
_cell_length_c 13.139(6)
_cell_measurement_reflns_used 1470
_cell_measurement_temperature 296(2)
_cell_measurement_theta_max 24.23
_cell_measurement_theta_min 2.41
_cell_volume 891.3(7)
_computing_structure_refinement 'SHELXL-97 (Sheldrick, 2008)'
_computing_structure_solution 'SHELXS-97 (Sheldrick, 2008)'
_diffrn_ambient_temperature 296(2)
_diffrn_measured_fraction_theta_full 0.997
_diffrn_measured_fraction_theta_max 0.997
_diffrn_measurement_device_type CCD
_diffrn_radiation_monochromator graphite
_diffrn_radiation_source 'fine-focus sealed tube'
_diffrn_radiation_type MoK\a
_diffrn_radiation_wavelength 0.71073
_diffrn_reflns_av_R_equivalents 0.0250
_diffrn_reflns_av_sigmaI/netI 0.0416
_diffrn_reflns_limit_h_max 5
_diffrn_reflns_limit_h_min -6
_diffrn_reflns_limit_k_max 14
_diffrn_reflns_limit_k_min -14
_diffrn_reflns_limit_l_max 15
_diffrn_reflns_limit_l_min -15
_diffrn_reflns_number 5850
_diffrn_reflns_theta_full 25.00
_diffrn_reflns_theta_max 25.00
_diffrn_reflns_theta_min 1.56
_exptl_absorpt_coefficient_mu 0.086
_exptl_absorpt_correction_T_max 0.9847
_exptl_absorpt_correction_T_min 0.9813
_exptl_absorpt_correction_type multi-scan
_exptl_absorpt_process_details sadabs
_exptl_crystal_colour colorless
_exptl_crystal_density_diffrn 1.294
_exptl_crystal_density_method 'not measured'
_exptl_crystal_description Block
_exptl_crystal_F_000 368
_exptl_crystal_size_max 0.22
_exptl_crystal_size_mid 0.20
_exptl_crystal_size_min 0.18
_refine_diff_density_max 0.209
_refine_diff_density_min -0.200
_refine_diff_density_rms 0.043
_refine_ls_extinction_method none
_refine_ls_goodness_of_fit_ref 0.960
_refine_ls_hydrogen_treatment mixed
_refine_ls_matrix_type full
_refine_ls_number_parameters 236
_refine_ls_number_reflns 3142
_refine_ls_number_restraints 0
_refine_ls_restrained_S_all 0.960
_refine_ls_R_factor_all 0.0691
_refine_ls_R_factor_gt 0.0474
_refine_ls_shift/su_max 0.003
_refine_ls_shift/su_mean 0.000
_refine_ls_structure_factor_coef Fsqd
_refine_ls_weighting_details 'calc w=1/[\s^2^(Fo^2^)+(0.0845P)^2^+0.0000P] where P=(Fo^2^+2Fc^2^)/3'
_refine_ls_weighting_scheme calc
_refine_ls_wR_factor_gt 0.1289
_refine_ls_wR_factor_ref 0.1429
_reflns_number_gt 2178
_reflns_number_total 3142
_reflns_threshold_expression >2sigma(I)
_cod_data_source_file suppl_ncrs-2019-0420_suppl.cif
_cod_data_source_block 1
_cod_depositor_comments
;
The following automatic conversions were performed:

data item '_symmetry_cell_setting' value 'Triclinic' was changed to
'triclinic' in accordance with the built-in table derived from the
CIF Core dictionary named 'cif_core.dic' version 2.4.5 last updated
on 2014-11-21.

Automatic conversion script
Id: cif_fix_values 8738 2021-04-28 16:35:53Z antanas 
;
_cod_original_sg_symbol_H-M P-1
_cod_database_code 8106012

loop_
_symmetry_equiv_pos_as_xyz
'x, y, z'
'-x, -y, -z'

loop_
_atom_site_label
_atom_site_type_symbol
_atom_site_fract_x
_atom_site_fract_y
_atom_site_fract_z
_atom_site_U_iso_or_equiv
_atom_site_adp_type
_atom_site_occupancy
_atom_site_symmetry_multiplicity
_atom_site_calc_flag
_atom_site_refinement_flags
_atom_site_disorder_assembly
_atom_site_disorder_group
C1 C -0.6365(4) 0.64603(16) -0.00613(14) 0.0515(5) Uani 1 1 d . . .
H1 H -0.7911 0.6060 0.0010 0.062 Uiso 1 1 calc R . .
C2 C -0.5857(5) 0.70763(17) -0.09043(15) 0.0600(6) Uani 1 1 d . . .
H2 H -0.7065 0.7089 -0.1395 0.072 Uiso 1 1 calc R . .
C3 C -0.3609(5) 0.76633(19) -0.10219(16) 0.0654(6) Uani 1 1 d . . .
H3 H -0.3279 0.8085 -0.1585 0.078 Uiso 1 1 calc R . .
C4 C -0.1841(5) 0.76298(19) -0.03083(16) 0.0656(6) Uani 1 1 d . . .
H4 H -0.0297 0.8024 -0.0391 0.079 Uiso 1 1 calc R . .
C5 C -0.2325(4) 0.70136(17) 0.05397(14) 0.0530(5) Uani 1 1 d . . .
H5 H -0.1098 0.6994 0.1018 0.064 Uiso 1 1 calc R . .
C6 C -0.4590(3) 0.64331(15) 0.06803(13) 0.0423(5) Uani 1 1 d . . .
C7 C -0.5213(4) 0.57879(17) 0.16102(14) 0.0512(5) Uani 1 1 d . . .
H7A H -0.6156 0.6191 0.2029 0.061 Uiso 1 1 calc R . .
H7B H -0.6206 0.5052 0.1386 0.061 Uiso 1 1 calc R . .
C8 C -0.2030(3) 0.63532(15) 0.29992(12) 0.0424(5) Uani 1 1 d . . .
C9 C -0.2605(4) 0.74157(16) 0.32312(13) 0.0480(5) Uani 1 1 d . . .
H9 H -0.3829 0.7613 0.2847 0.058 Uiso 1 1 calc R . .
C10 C -0.1423(4) 0.81595(16) 0.39994(14) 0.0482(5) Uani 1 1 d . . .
H10 H -0.1869 0.8846 0.4139 0.058 Uiso 1 1 calc R . .
C11 C 0.0445(4) 0.79020(15) 0.45772(13) 0.0441(5) Uani 1 1 d . . .
C12 C 0.1088(4) 0.68876(15) 0.43560(13) 0.0438(5) Uani 1 1 d . . .
H12 H 0.2362 0.6720 0.4730 0.053 Uiso 1 1 calc R . .
C13 C -0.0120(3) 0.61027(14) 0.35853(12) 0.0406(4) Uani 1 1 d . . .
C14 C 0.0593(3) 0.50104(16) 0.34136(13) 0.0440(5) Uani 1 1 d . . .
C15 C 0.3336(4) 0.84049(16) 0.59599(14) 0.0528(5) Uani 1 1 d . . .
H15A H 0.4702 0.8388 0.5557 0.063 Uiso 1 1 calc R . .
H15B H 0.2789 0.7658 0.6199 0.063 Uiso 1 1 calc R . .
C16 C 0.4030(4) 0.92601(15) 0.68491(13) 0.0459(5) Uani 1 1 d . . .
C17 C 0.6250(4) 0.99605(17) 0.69514(16) 0.0603(6) Uani 1 1 d . . .
H17 H 0.7307 0.9938 0.6439 0.072 Uiso 1 1 calc R . .
C18 C 0.6925(5) 1.06991(19) 0.78103(19) 0.0730(7) Uani 1 1 d . . .
H18 H 0.8434 1.1171 0.7874 0.088 Uiso 1 1 calc R . .
C19 C 0.5383(5) 1.07381(19) 0.85661(17) 0.0706(7) Uani 1 1 d . . .
H19 H 0.5849 1.1227 0.9149 0.085 Uiso 1 1 calc R . .
C20 C 0.3159(5) 1.0057(2) 0.84629(16) 0.0689(7) Uani 1 1 d . . .
H20 H 0.2097 1.0091 0.8972 0.083 Uiso 1 1 calc R . .
C21 C 0.2485(4) 0.93227(17) 0.76092(16) 0.0585(6) Uani 1 1 d . . .
H21 H 0.0963 0.8862 0.7544 0.070 Uiso 1 1 calc R . .
C22 C 0.3417(4) 0.39306(16) 0.38666(17) 0.0620(6) Uani 1 1 d . . .
H22A H 0.2195 0.3290 0.3997 0.093 Uiso 1 1 calc R . .
H22B H 0.4765 0.3982 0.4338 0.093 Uiso 1 1 calc R . .
H22C H 0.3893 0.3841 0.3180 0.093 Uiso 1 1 calc R . .
N1 N -0.3232(3) 0.56148(13) 0.22361(11) 0.0512(4) Uani 1 1 d . . .
H1A H -0.2768 0.4991 0.2117 0.061 Uiso 1 1 calc R . .
O1 O 0.2515(3) 0.49495(11) 0.39942(10) 0.0557(4) Uani 1 1 d . . .
O2 O 0.1484(3) 0.86967(11) 0.53476(9) 0.0568(4) Uani 1 1 d . . .
O3 O -0.0365(3) 0.42349(12) 0.28202(11) 0.0662(5) Uani 1 1 d . . .

loop_
_atom_site_aniso_label
_atom_site_aniso_U_11
_atom_site_aniso_U_22
_atom_site_aniso_U_33
_atom_site_aniso_U_23
_atom_site_aniso_U_13
_atom_site_aniso_U_12
C1 0.0509(13) 0.0482(11) 0.0538(11) -0.0051(9) -0.0128(10) 0.0131(10)
C2 0.0812(18) 0.0562(12) 0.0458(11) -0.0038(9) -0.0183(11) 0.0291(13)
C3 0.0878(19) 0.0643(14) 0.0496(12) 0.0095(10) 0.0027(13) 0.0272(14)
C4 0.0659(16) 0.0725(15) 0.0604(13) 0.0141(11) 0.0117(12) 0.0151(12)
C5 0.0463(13) 0.0651(13) 0.0494(11) 0.0062(9) -0.0021(10) 0.0162(11)
C6 0.0452(12) 0.0417(10) 0.0406(9) -0.0034(7) -0.0052(8) 0.0139(9)
C7 0.0477(12) 0.0540(12) 0.0503(11) 0.0038(9) -0.0046(9) 0.0086(10)
C8 0.0479(12) 0.0436(10) 0.0354(9) 0.0078(8) 0.0027(9) 0.0076(9)
C9 0.0522(12) 0.0529(11) 0.0427(10) 0.0101(8) -0.0044(9) 0.0196(10)
C10 0.0594(13) 0.0463(11) 0.0438(10) 0.0064(8) 0.0026(9) 0.0214(10)
C11 0.0530(12) 0.0418(10) 0.0376(9) 0.0028(8) -0.0014(9) 0.0112(9)
C12 0.0464(12) 0.0462(10) 0.0397(9) 0.0036(8) -0.0038(9) 0.0135(9)
C13 0.0457(11) 0.0420(10) 0.0351(9) 0.0069(7) 0.0013(8) 0.0110(9)
C14 0.0459(12) 0.0465(11) 0.0401(10) 0.0048(8) 0.0002(9) 0.0111(9)
C15 0.0570(13) 0.0507(11) 0.0520(11) -0.0021(9) -0.0070(10) 0.0184(10)
C16 0.0501(12) 0.0425(10) 0.0462(10) 0.0023(8) -0.0047(9) 0.0138(9)
C17 0.0609(15) 0.0573(13) 0.0595(12) 0.0025(10) 0.0020(11) 0.0063(11)
C18 0.0682(17) 0.0571(14) 0.0845(16) -0.0088(12) -0.0141(14) 0.0012(12)
C19 0.096(2) 0.0540(14) 0.0615(14) -0.0145(10) -0.0209(15) 0.0255(14)
C20 0.090(2) 0.0683(15) 0.0551(13) -0.0029(11) 0.0107(13) 0.0330(15)
C21 0.0561(14) 0.0544(12) 0.0642(13) 0.0007(10) 0.0040(11) 0.0111(11)
C22 0.0663(15) 0.0518(12) 0.0743(14) 0.0051(10) -0.0022(12) 0.0281(11)
N1 0.0585(11) 0.0488(9) 0.0465(9) 0.0030(7) -0.0111(8) 0.0150(8)
O1 0.0577(9) 0.0503(8) 0.0619(8) -0.0033(6) -0.0125(7) 0.0235(7)
O2 0.0728(10) 0.0478(8) 0.0514(8) -0.0054(6) -0.0159(7) 0.0235(7)
O3 0.0716(11) 0.0504(8) 0.0744(9) -0.0135(7) -0.0231(9) 0.0190(8)

loop_
_atom_type_symbol
_atom_type_description
_atom_type_scat_dispersion_real
_atom_type_scat_dispersion_imag
_atom_type_scat_source
C C 0.0033 0.0016 'International Tables Vol C Tables 4.2.6.8 and 6.1.1.4'
H H 0.0000 0.0000 'International Tables Vol C Tables 4.2.6.8 and 6.1.1.4'
N N 0.0061 0.0033 'International Tables Vol C Tables 4.2.6.8 and 6.1.1.4'
O O 0.0106 0.0060 'International Tables Vol C Tables 4.2.6.8 and 6.1.1.4'

loop_
_geom_angle_atom_site_label_1
_geom_angle_atom_site_label_2
_geom_angle_atom_site_label_3
_geom_angle
_geom_angle_site_symmetry_1
_geom_angle_site_symmetry_3
C2 C1 C6 120.6(2) . .
C3 C2 C1 120.5(2) . .
C2 C3 C4 119.5(2) . .
C3 C4 C5 120.6(2) . .
C6 C5 C4 120.71(19) . .
C5 C6 C1 118.03(18) . .
C5 C6 C7 122.48(17) . .
C1 C6 C7 119.49(19) . .
N1 C7 C6 115.82(18) . .
N1 C8 C13 121.49(16) . .
N1 C8 C9 121.57(17) . .
C13 C8 C9 116.93(16) . .
C10 C9 C8 122.07(17) . .
C9 C10 C11 120.58(17) . .
O2 C11 C12 125.09(17) . .
O2 C11 C10 116.03(16) . .
C12 C11 C10 118.88(17) . .
C11 C12 C13 121.68(17) . .
C12 C13 C8 119.84(16) . .
C12 C13 C14 119.06(16) . .
C8 C13 C14 121.09(16) . .
O3 C14 O1 120.99(17) . .
O3 C14 C13 126.28(17) . .
O1 C14 C13 112.73(16) . .
O2 C15 C16 109.22(15) . .
C17 C16 C21 118.68(19) . .
C17 C16 C15 120.95(19) . .
C21 C16 C15 120.30(19) . .
C16 C17 C18 120.4(2) . .
C19 C18 C17 120.2(2) . .
C20 C19 C18 119.8(2) . .
C19 C20 C21 120.1(2) . .
C20 C21 C16 120.8(2) . .
C8 N1 C7 125.46(16) . .
C14 O1 C22 117.51(15) . .
C11 O2 C15 115.55(14) . .

loop_
_geom_bond_atom_site_label_1
_geom_bond_atom_site_label_2
_geom_bond_distance
_geom_bond_site_symmetry_2
C1 C2 1.383(3) .
C1 C6 1.388(2) .
C2 C3 1.358(3) .
C3 C4 1.362(3) .
C4 C5 1.386(3) .
C5 C6 1.370(3) .
C6 C7 1.508(3) .
C7 N1 1.436(2) .
C8 N1 1.357(2) .
C8 C13 1.412(3) .
C8 C9 1.413(3) .
C9 C10 1.362(3) .
C10 C11 1.390(3) .
C11 O2 1.372(2) .
C11 C12 1.373(3) .
C12 C13 1.394(2) .
C13 C14 1.473(3) .
C14 O3 1.200(2) .
C14 O1 1.334(2) .
C15 O2 1.425(2) .
C15 C16 1.491(3) .
C16 C17 1.371(3) .
C16 C21 1.375(3) .
C17 C18 1.381(3) .
C18 C19 1.366(4) .
C19 C20 1.363(3) .
C20 C21 1.373(3) .
C22 O1 1.440(2) .

loop_
_geom_torsion_atom_site_label_1
_geom_torsion_atom_site_label_2
_geom_torsion_atom_site_label_3
_geom_torsion_atom_site_label_4
_geom_torsion
_geom_torsion_site_symmetry_1
_geom_torsion_site_symmetry_2
_geom_torsion_site_symmetry_3
_geom_torsion_site_symmetry_4
C6 C1 C2 C3 0.2(3) . . . .
C1 C2 C3 C4 0.9(3) . . . .
C2 C3 C4 C5 -0.7(3) . . . .
C3 C4 C5 C6 -0.5(3) . . . .
C4 C5 C6 C1 1.5(3) . . . .
C4 C5 C6 C7 -177.69(18) . . . .
C2 C1 C6 C5 -1.3(3) . . . .
C2 C1 C6 C7 177.85(17) . . . .
C5 C6 C7 N1 -12.6(3) . . . .
C1 C6 C7 N1 168.30(16) . . . .
N1 C8 C9 C10 179.53(18) . . . .
C13 C8 C9 C10 -1.6(3) . . . .
C8 C9 C10 C11 1.2(3) . . . .
C9 C10 C11 O2 -178.60(17) . . . .
C9 C10 C11 C12 0.4(3) . . . .
O2 C11 C12 C13 177.36(17) . . . .
C10 C11 C12 C13 -1.6(3) . . . .
C11 C12 C13 C8 1.1(3) . . . .
C11 C12 C13 C14 -177.50(17) . . . .
N1 C8 C13 C12 179.33(17) . . . .
C9 C8 C13 C12 0.4(3) . . . .
N1 C8 C13 C14 -2.1(3) . . . .
C9 C8 C13 C14 179.03(16) . . . .
C12 C13 C14 O3 175.61(19) . . . .
C8 C13 C14 O3 -3.0(3) . . . .
C12 C13 C14 O1 -5.1(2) . . . .
C8 C13 C14 O1 176.27(16) . . . .
O2 C15 C16 C17 -114.3(2) . . . .
O2 C15 C16 C21 68.8(2) . . . .
C21 C16 C17 C18 1.1(3) . . . .
C15 C16 C17 C18 -175.87(19) . . . .
C16 C17 C18 C19 0.0(3) . . . .
C17 C18 C19 C20 -1.0(3) . . . .
C18 C19 C20 C21 1.0(3) . . . .
C19 C20 C21 C16 0.1(3) . . . .
C17 C16 C21 C20 -1.1(3) . . . .
C15 C16 C21 C20 175.85(18) . . . .
C13 C8 N1 C7 179.08(17) . . . .
C9 C8 N1 C7 -2.1(3) . . . .
C6 C7 N1 C8 86.3(2) . . . .
O3 C14 O1 C22 1.2(3) . . . .
C13 C14 O1 C22 -178.11(16) . . . .
C12 C11 O2 C15 -1.2(3) . . . .
C10 C11 O2 C15 177.71(16) . . . .
C16 C15 O2 C11 -171.57(16) . . . .
